data_7153155
loop_
_publ_author_name
'Xia, Chong-Liang'
'Xie, Cun-Fei'
'Wu, Yu-Feng'
'Sun, Hong-Mei'
'Shen, Qi'
'Zhang, Yong'

_publ_section_title
;
 Efficient cross-coupling of aryl Grignard reagents with alkyl halides by
 recyclable ionic iron(iii) complexes bearing a bis(phenol)-functionalized
 benzimidazolium cation.
;
_journal_issue 46
_journal_name_full 'Organic &amp; biomolecular chemistry'
_journal_page_first 8135
_journal_page_last 8144
_journal_paper_doi 10.1039/c3ob41376d
_journal_volume 11
_journal_year 2013
_chemical_formula_moiety 'C37 H51 N2 O2,  Br4 Fe'
_chemical_formula_sum 'C37 H51 Br4 Fe N2 O2'
_chemical_formula_weight 931.29
_chemical_name_systematic
; 
 ? 
;
_space_group_IT_number 2
_symmetry_cell_setting triclinic
_symmetry_Int_Tables_number 2
_symmetry_space_group_name_Hall '-P 1'
_symmetry_space_group_name_H-M 'P -1'
_atom_sites_solution_hydrogens geom
_atom_sites_solution_primary direct
_atom_sites_solution_secondary difmap
_audit_creation_method SHELXL-97
_cell_angle_alpha 93.341(2)
_cell_angle_beta 99.459(6)
_cell_angle_gamma 115.939(6)
_cell_formula_units_Z 2
_cell_length_a 10.364(3)
_cell_length_b 11.468(3)
_cell_length_c 19.427(5)
_cell_measurement_reflns_used 7631
_cell_measurement_temperature 223(2)
_cell_measurement_theta_max 27.5
_cell_measurement_theta_min 3.1
_cell_volume 2026.0(10)
_computing_cell_refinement CrystalClear
_computing_data_collection CrystalClear
_computing_data_reduction CrystalStructure
_computing_molecular_graphics 'Bruker SHELXTL'
_computing_publication_material 'Bruker SHELXTL'
_computing_structure_refinement 'SHELXL-97 (Sheldrick, 1997)'
_computing_structure_solution 'SHELXS-97 (Sheldrick, 1990)'
_diffrn_ambient_temperature 223(2)
_diffrn_detector_area_resol_mean 14.63
_diffrn_measured_fraction_theta_full 0.993
_diffrn_measured_fraction_theta_max 0.993
_diffrn_measurement_device_type 'Rigaku Saturn'
_diffrn_measurement_method \w
_diffrn_radiation_monochromator graphite
_diffrn_radiation_source 'fine-focus sealed tube'
_diffrn_radiation_type MoK\a
_diffrn_radiation_wavelength 0.71075
_diffrn_reflns_av_R_equivalents 0.0463
_diffrn_reflns_av_unetI/netI 0.0738
_diffrn_reflns_limit_h_max 11
_diffrn_reflns_limit_h_min -12
_diffrn_reflns_limit_k_max 13
_diffrn_reflns_limit_k_min -13
_diffrn_reflns_limit_l_max 23
_diffrn_reflns_limit_l_min -20
_diffrn_reflns_number 16475
_diffrn_reflns_theta_full 25.50
_diffrn_reflns_theta_max 25.50
_diffrn_reflns_theta_min 3.14
_exptl_absorpt_coefficient_mu 4.349
_exptl_absorpt_correction_T_max 0.5082
_exptl_absorpt_correction_T_min 0.1983
_exptl_absorpt_correction_type multi-scan
_exptl_absorpt_process_details 'Jacobson, R. (1998) Private communication'
_exptl_crystal_colour red
_exptl_crystal_density_diffrn 1.527
_exptl_crystal_density_method 'not measured'
_exptl_crystal_description chip
_exptl_crystal_F_000 938
_exptl_crystal_size_max 0.55
_exptl_crystal_size_mid 0.30
_exptl_crystal_size_min 0.18
_refine_diff_density_max 1.557
_refine_diff_density_min -0.851
_refine_diff_density_rms 0.121
_refine_ls_extinction_method none
_refine_ls_goodness_of_fit_ref 1.051
_refine_ls_hydrogen_treatment constr
_refine_ls_matrix_type full
_refine_ls_number_parameters 402
_refine_ls_number_reflns 7479
_refine_ls_number_restraints 6
_refine_ls_restrained_S_all 1.051
_refine_ls_R_factor_all 0.1221
_refine_ls_R_factor_gt 0.0743
_refine_ls_shift/su_max 0.000
_refine_ls_shift/su_mean 0.000
_refine_ls_structure_factor_coef Fsqd
_refine_ls_weighting_details 'calc w=1/[\s^2^(Fo^2^)+(0.1218P)^2^+0.0000P] where P=(Fo^2^+2Fc^2^)/3'
_refine_ls_weighting_scheme calc
_refine_ls_wR_factor_gt 0.1964
_refine_ls_wR_factor_ref 0.2254
_reflns_number_gt 4454
_reflns_number_total 7479
_reflns_threshold_expression >2sigma(I)
_cod_data_source_file c3ob41376d.txt
_cod_data_source_block shelxl
_cod_original_cell_volume 2026.0(9)
_cod_database_code 7153155

loop_
_symmetry_equiv_pos_as_xyz
'x, y, z'
'-x, -y, -z'

loop_
_atom_site_label
_atom_site_type_symbol
_atom_site_fract_x
_atom_site_fract_y
_atom_site_fract_z
_atom_site_U_iso_or_equiv
_atom_site_adp_type
_atom_site_occupancy
_atom_site_symmetry_multiplicity
_atom_site_calc_flag
_atom_site_refinement_flags
_atom_site_disorder_assembly
_atom_site_disorder_group
Br1 Br 0.97998(9) 0.45487(9) 0.09506(6) 0.0661(3) Uani 1 1 d . . .
Br2 Br 0.64079(11) 0.40863(11) -0.03766(6) 0.0773(3) Uani 1 1 d . . .
Br3 Br 0.59923(10) 0.18904(8) 0.10585(6) 0.0689(3) Uani 1 1 d . . .
Br4 Br 0.70182(10) 0.54763(8) 0.15412(6) 0.0711(3) Uani 1 1 d . . .
Fe1 Fe 0.73147(12) 0.39792(10) 0.07834(7) 0.0476(3) Uani 1 1 d . . .
O1 O 0.5215(8) 0.2949(7) 0.2535(4) 0.0720(18) Uani 1 1 d . . .
H1 H 0.5395 0.3289 0.2174 0.108 Uiso 1 1 calc R . .
O2 O -0.0091(6) -0.1638(5) 0.2275(4) 0.0580(15) Uani 1 1 d . . .
H2 H -0.0698 -0.2267 0.1975 0.087 Uiso 1 1 calc R . .
N1 N 0.2405(6) 0.1595(5) 0.1129(3) 0.0341(13) Uani 1 1 d . . .
N2 N 0.1676(6) -0.0522(5) 0.0990(3) 0.0374(13) Uani 1 1 d . . .
C1 C 0.2116(7) 0.0547(6) 0.1459(4) 0.0388(16) Uani 1 1 d . . .
H1A H 0.2208 0.0559 0.1949 0.047 Uiso 1 1 calc R . .
C2 C 0.2185(8) 0.1203(7) 0.0417(4) 0.0393(16) Uani 1 1 d . . .
C3 C 0.1705(7) -0.0155(6) 0.0324(4) 0.0411(17) Uani 1 1 d . . .
C4 C 0.1356(7) -0.0877(7) -0.0349(4) 0.0423(18) Uani 1 1 d . . .
H4 H 0.0998 -0.1793 -0.0418 0.051 Uiso 1 1 calc R . .
C5 C 0.1570(9) -0.0171(9) -0.0892(5) 0.057(2) Uani 1 1 d . . .
H5 H 0.1362 -0.0615 -0.1349 0.069 Uiso 1 1 calc R . .
C6 C 0.2091(9) 0.1203(8) -0.0800(5) 0.052(2) Uani 1 1 d . . .
H6 H 0.2226 0.1640 -0.1197 0.063 Uiso 1 1 calc R . .
C7 C 0.2402(8) 0.1912(7) -0.0156(4) 0.0400(17) Uani 1 1 d . . .
H7 H 0.2744 0.2825 -0.0097 0.048 Uiso 1 1 calc R . .
C8 C 0.2944(8) 0.2966(6) 0.1462(4) 0.0405(17) Uani 1 1 d . . .
H8A H 0.3944 0.3493 0.1396 0.049 Uiso 1 1 calc R . .
H8B H 0.2320 0.3328 0.1227 0.049 Uiso 1 1 calc R . .
C9 C 0.2947(8) 0.3066(6) 0.2220(4) 0.0383(16) Uani 1 1 d . . .
C10 C 0.4055(7) 0.3068(6) 0.2718(4) 0.0361(16) Uani 1 1 d . . .
C11 C 0.4047(7) 0.3148(6) 0.3444(4) 0.0347(15) Uani 1 1 d . . .
C12 C 0.2867(7) 0.3276(6) 0.3640(4) 0.0364(16) Uani 1 1 d . . .
H12 H 0.2848 0.3359 0.4122 0.044 Uiso 1 1 calc R . .
C13 C 0.1708(7) 0.3286(6) 0.3149(4) 0.0370(16) Uani 1 1 d . A .
C14 C 0.1742(7) 0.3169(6) 0.2447(4) 0.0378(16) Uani 1 1 d . . .
H14 H 0.0971 0.3156 0.2110 0.045 Uiso 1 1 calc R . .
C15 C 0.1252(9) -0.1873(7) 0.1170(4) 0.0494(19) Uani 1 1 d . . .
H15A H 0.0180 -0.2356 0.1086 0.059 Uiso 1 1 calc R . .
H15B H 0.1588 -0.2333 0.0857 0.059 Uiso 1 1 calc R . .
C16 C 0.1881(8) -0.1863(6) 0.1908(4) 0.0396(17) Uani 1 1 d . . .
C17 C 0.1196(7) -0.1756(6) 0.2452(5) 0.0422(18) Uani 1 1 d . . .
C18 C 0.1815(7) -0.1679(6) 0.3150(4) 0.0360(16) Uani 1 1 d . . .
C19 C 0.3177(7) -0.1737(6) 0.3298(4) 0.0362(16) Uani 1 1 d . . .
H19 H 0.3622 -0.1684 0.3769 0.043 Uiso 1 1 calc R . .
C20 C 0.3859(7) -0.1870(6) 0.2764(4) 0.0345(16) Uani 1 1 d . . .
C21 C 0.3203(8) -0.1922(6) 0.2078(4) 0.0420(18) Uani 1 1 d . . .
H21 H 0.3667 -0.2000 0.1713 0.050 Uiso 1 1 calc R . .
C22 C 0.5282(7) 0.3143(7) 0.4003(4) 0.0388(16) Uani 1 1 d . . .
C23 C 0.6724(8) 0.4380(8) 0.4014(5) 0.058(2) Uani 1 1 d . . .
H23A H 0.6615 0.5154 0.4150 0.087 Uiso 1 1 calc R . .
H23B H 0.6950 0.4401 0.3548 0.087 Uiso 1 1 calc R . .
H23C H 0.7516 0.4363 0.4352 0.087 Uiso 1 1 calc R . .
C24 C 0.5485(9) 0.1897(8) 0.3821(5) 0.054(2) Uani 1 1 d . . .
H24A H 0.6219 0.1871 0.4192 0.082 Uiso 1 1 calc R . .
H24B H 0.5803 0.1927 0.3377 0.082 Uiso 1 1 calc R . .
H24C H 0.4560 0.1119 0.3782 0.082 Uiso 1 1 calc R . .
C25 C 0.4978(9) 0.3125(8) 0.4745(4) 0.0508(19) Uani 1 1 d . . .
H25A H 0.4927 0.3923 0.4894 0.076 Uiso 1 1 calc R . .
H25B H 0.5762 0.3068 0.5067 0.076 Uiso 1 1 calc R . .
H25C H 0.4052 0.2373 0.4745 0.076 Uiso 1 1 calc R . .
C26 C 0.0449(7) 0.3412(7) 0.3404(4) 0.048(2) Uani 1 1 d D . .
C27 C 0.108(2) 0.4673(18) 0.3935(12) 0.086(3) Uiso 0.50 1 d PD A 1
H27A H 0.1600 0.5423 0.3708 0.129 Uiso 0.50 1 calc PR A 1
H27B H 0.1754 0.4634 0.4333 0.129 Uiso 0.50 1 calc PR A 1
H27C H 0.0287 0.4758 0.4099 0.129 Uiso 0.50 1 calc PR A 1
C27' C 0.036(2) 0.4584(18) 0.3141(13) 0.086(3) Uiso 0.50 1 d PD A 2
H27D H -0.0112 0.4361 0.2646 0.129 Uiso 0.50 1 calc PR A 2
H27E H 0.1347 0.5295 0.3200 0.129 Uiso 0.50 1 calc PR A 2
H27F H -0.0197 0.4854 0.3408 0.129 Uiso 0.50 1 calc PR A 2
C28 C -0.032(2) 0.235(2) 0.3832(13) 0.086(3) Uiso 0.50 1 d PD A 1
H28A H -0.0763 0.1497 0.3539 0.129 Uiso 0.50 1 calc PR A 1
H28B H -0.1085 0.2492 0.3994 0.129 Uiso 0.50 1 calc PR A 1
H28C H 0.0380 0.2369 0.4235 0.129 Uiso 0.50 1 calc PR A 1
C28' C 0.048(3) 0.327(2) 0.4154(9) 0.086(3) Uiso 0.50 1 d PD A 2
H28D H 0.0066 0.2342 0.4202 0.129 Uiso 0.50 1 calc PR A 2
H28E H -0.0099 0.3642 0.4333 0.129 Uiso 0.50 1 calc PR A 2
H28F H 0.1482 0.3715 0.4420 0.129 Uiso 0.50 1 calc PR A 2
C29 C -0.073(2) 0.339(2) 0.2835(11) 0.086(3) Uiso 0.50 1 d PD A 1
H29A H -0.1136 0.2581 0.2506 0.129 Uiso 0.50 1 calc PR A 1
H29B H -0.0315 0.4131 0.2586 0.129 Uiso 0.50 1 calc PR A 1
H29C H -0.1498 0.3433 0.3042 0.129 Uiso 0.50 1 calc PR A 1
C29' C -0.0934(19) 0.2227(18) 0.3012(12) 0.086(3) Uiso 0.50 1 d PD A 2
H29D H -0.0671 0.1659 0.2740 0.129 Uiso 0.50 1 calc PR A 2
H29E H -0.1531 0.2513 0.2698 0.129 Uiso 0.50 1 calc PR A 2
H29F H -0.1483 0.1751 0.3349 0.129 Uiso 0.50 1 calc PR A 2
C30 C 0.1086(7) -0.1499(7) 0.3755(4) 0.0397(17) Uani 1 1 d . . .
C31 C -0.0446(9) -0.2665(8) 0.3693(6) 0.063(3) Uani 1 1 d . . .
H31A H -0.0350 -0.3466 0.3725 0.094 Uiso 1 1 calc R . .
H31B H -0.1065 -0.2746 0.3242 0.094 Uiso 1 1 calc R . .
H31C H -0.0886 -0.2517 0.4071 0.094 Uiso 1 1 calc R . .
C32 C 0.1980(11) -0.1409(10) 0.4476(5) 0.067(3) Uani 1 1 d . . .
H32A H 0.2022 -0.2231 0.4518 0.101 Uiso 1 1 calc R . .
H32B H 0.1523 -0.1233 0.4840 0.101 Uiso 1 1 calc R . .
H32C H 0.2967 -0.0705 0.4532 0.101 Uiso 1 1 calc R . .
C33 C 0.0976(9) -0.0215(7) 0.3750(5) 0.052(2) Uani 1 1 d . . .
H33A H 0.0502 -0.0114 0.4124 0.078 Uiso 1 1 calc R . .
H33B H 0.0403 -0.0228 0.3299 0.078 Uiso 1 1 calc R . .
H33C H 0.1953 0.0512 0.3824 0.078 Uiso 1 1 calc R . .
C34 C 0.5320(11) -0.1963(11) 0.2930(7) 0.0807(16) Uani 1 1 d . . .
C35 C 0.6259(10) -0.1169(11) 0.3648(6) 0.0807(16) Uani 1 1 d . . .
H35A H 0.7136 -0.1291 0.3752 0.121 Uiso 1 1 calc R . .
H35B H 0.5699 -0.1466 0.4011 0.121 Uiso 1 1 calc R . .
H35C H 0.6535 -0.0247 0.3635 0.121 Uiso 1 1 calc R . .
C36 C 0.6245(10) -0.1446(11) 0.2397(6) 0.0807(16) Uani 1 1 d . . .
H36A H 0.7144 -0.1526 0.2525 0.121 Uiso 1 1 calc R . .
H36B H 0.6481 -0.0531 0.2387 0.121 Uiso 1 1 calc R . .
H36C H 0.5708 -0.1945 0.1935 0.121 Uiso 1 1 calc R . .
C37 C 0.4979(10) -0.3377(10) 0.2950(7) 0.0807(16) Uani 1 1 d . . .
H37A H 0.4384 -0.3894 0.2499 0.121 Uiso 1 1 calc R . .
H37B H 0.4446 -0.3699 0.3320 0.121 Uiso 1 1 calc R . .
H37C H 0.5887 -0.3450 0.3044 0.121 Uiso 1 1 calc R . .

loop_
_atom_site_aniso_label
_atom_site_aniso_U_11
_atom_site_aniso_U_22
_atom_site_aniso_U_33
_atom_site_aniso_U_23
_atom_site_aniso_U_13
_atom_site_aniso_U_12
Br1 0.0530(5) 0.0578(5) 0.0893(8) 0.0166(5) 0.0229(5) 0.0235(4)
Br2 0.0777(7) 0.0872(7) 0.0608(7) 0.0133(5) 0.0084(5) 0.0339(6)
Br3 0.0619(5) 0.0442(5) 0.1064(9) 0.0182(5) 0.0328(5) 0.0233(4)
Br4 0.0698(6) 0.0482(5) 0.0928(9) -0.0007(5) 0.0284(5) 0.0219(4)
Fe1 0.0483(6) 0.0412(6) 0.0556(8) 0.0088(5) 0.0155(5) 0.0206(5)
O1 0.085(4) 0.077(4) 0.067(5) 0.018(4) 0.030(4) 0.042(4)
O2 0.050(3) 0.051(3) 0.071(5) 0.007(3) -0.006(3) 0.028(3)
N1 0.041(3) 0.037(3) 0.030(4) 0.006(2) 0.010(3) 0.021(2)
N2 0.044(3) 0.032(3) 0.029(4) 0.000(2) -0.002(3) 0.014(2)
C1 0.048(4) 0.040(4) 0.035(5) 0.007(3) 0.008(3) 0.026(3)
C2 0.046(4) 0.044(4) 0.037(5) 0.004(3) 0.005(3) 0.029(3)
C3 0.041(4) 0.036(4) 0.043(5) 0.000(3) -0.002(3) 0.019(3)
C4 0.040(4) 0.041(4) 0.046(5) -0.004(3) 0.003(3) 0.021(3)
C5 0.067(5) 0.084(6) 0.031(5) 0.001(4) 0.011(4) 0.044(5)
C6 0.071(5) 0.058(5) 0.036(5) 0.018(4) 0.011(4) 0.034(4)
C7 0.048(4) 0.051(4) 0.027(4) 0.018(3) 0.009(3) 0.026(3)
C8 0.050(4) 0.031(3) 0.032(5) 0.005(3) 0.006(3) 0.011(3)
C9 0.050(4) 0.027(3) 0.032(5) 0.007(3) 0.002(3) 0.014(3)
C10 0.039(3) 0.031(3) 0.043(5) 0.007(3) 0.015(3) 0.017(3)
C11 0.036(3) 0.024(3) 0.040(5) 0.006(3) 0.005(3) 0.011(3)
C12 0.045(4) 0.029(3) 0.032(4) 0.000(3) 0.005(3) 0.015(3)
C13 0.038(3) 0.025(3) 0.043(5) 0.003(3) 0.009(3) 0.010(3)
C14 0.036(3) 0.030(3) 0.038(5) 0.000(3) -0.004(3) 0.010(3)
C15 0.064(5) 0.031(4) 0.042(5) 0.004(3) -0.005(4) 0.017(3)
C16 0.051(4) 0.027(3) 0.037(5) 0.005(3) 0.007(3) 0.015(3)
C17 0.041(4) 0.027(3) 0.056(6) 0.013(3) 0.003(4) 0.014(3)
C18 0.041(4) 0.019(3) 0.047(5) 0.011(3) 0.011(3) 0.011(3)
C19 0.043(4) 0.029(3) 0.035(5) 0.011(3) 0.008(3) 0.015(3)
C20 0.038(3) 0.028(3) 0.039(5) 0.009(3) 0.012(3) 0.014(3)
C21 0.051(4) 0.035(4) 0.044(5) 0.009(3) 0.017(4) 0.019(3)
C22 0.045(4) 0.040(4) 0.036(5) 0.009(3) 0.010(3) 0.022(3)
C23 0.040(4) 0.052(5) 0.065(7) 0.007(4) 0.005(4) 0.008(4)
C24 0.053(5) 0.051(4) 0.066(6) 0.012(4) 0.006(4) 0.031(4)
C25 0.056(4) 0.064(5) 0.038(5) 0.008(4) -0.001(4) 0.037(4)
C26 0.038(4) 0.039(4) 0.068(6) 0.013(4) 0.012(4) 0.019(3)
C30 0.032(3) 0.041(4) 0.048(5) 0.018(3) 0.010(3) 0.016(3)
C31 0.054(5) 0.049(5) 0.090(8) 0.032(5) 0.035(5) 0.018(4)
C32 0.085(6) 0.086(6) 0.057(7) 0.019(5) 0.034(5) 0.056(6)
C33 0.058(5) 0.047(4) 0.059(6) 0.004(4) 0.021(4) 0.028(4)
C34 0.059(3) 0.091(4) 0.101(5) 0.018(3) 0.021(3) 0.041(3)
C35 0.059(3) 0.091(4) 0.101(5) 0.018(3) 0.021(3) 0.041(3)
C36 0.059(3) 0.091(4) 0.101(5) 0.018(3) 0.021(3) 0.041(3)
C37 0.059(3) 0.091(4) 0.101(5) 0.018(3) 0.021(3) 0.041(3)

loop_
_atom_type_symbol
_atom_type_description
_atom_type_scat_dispersion_real
_atom_type_scat_dispersion_imag
_atom_type_scat_source
C C 0.0033 0.0016 'International Tables Vol C Tables 4.2.6.8 and 6.1.1.4'
H H 0.0000 0.0000 'International Tables Vol C Tables 4.2.6.8 and 6.1.1.4'
N N 0.0061 0.0033 'International Tables Vol C Tables 4.2.6.8 and 6.1.1.4'
O O 0.0106 0.0060 'International Tables Vol C Tables 4.2.6.8 and 6.1.1.4'
Br Br -0.2901 2.4595 'International Tables Vol C Tables 4.2.6.8 and 6.1.1.4'
Fe Fe 0.3463 0.8444 'International Tables Vol C Tables 4.2.6.8 and 6.1.1.4'

loop_
_geom_angle_atom_site_label_1
_geom_angle_atom_site_label_2
_geom_angle_atom_site_label_3
_geom_angle
Br1 Fe1 Br2 110.08(6)
Br1 Fe1 Br3 111.24(5)
Br2 Fe1 Br3 110.14(6)
Br1 Fe1 Br4 108.51(6)
Br2 Fe1 Br4 108.85(6)
Br3 Fe1 Br4 107.95(6)
C10 O1 H1 109.5
C17 O2 H2 109.5
C1 N1 C2 108.4(6)
C1 N1 C8 126.7(6)
C2 N1 C8 124.9(6)
C1 N2 C3 108.5(6)
C1 N2 C15 124.8(6)
C3 N2 C15 126.7(6)
N1 C1 N2 110.0(7)
N1 C1 H1A 125.0
N2 C1 H1A 125.0
N1 C2 C3 106.9(6)
N1 C2 C7 131.8(6)
C3 C2 C7 121.3(7)
N2 C3 C2 106.2(6)
N2 C3 C4 132.2(6)
C2 C3 C4 121.6(7)
C5 C4 C3 115.9(7)
C5 C4 H4 122.1
C3 C4 H4 122.1
C4 C5 C6 122.9(8)
C4 C5 H5 118.5
C6 C5 H5 118.5
C7 C6 C5 122.0(8)
C7 C6 H6 119.0
C5 C6 H6 119.0
C6 C7 C2 116.3(7)
C6 C7 H7 121.8
C2 C7 H7 121.8
C9 C8 N1 112.4(5)
C9 C8 H8A 109.1
N1 C8 H8A 109.1
C9 C8 H8B 109.1
N1 C8 H8B 109.1
H8A C8 H8B 107.8
C10 C9 C14 118.9(7)
C10 C9 C8 122.5(7)
C14 C9 C8 118.5(6)
O1 C10 C9 121.7(7)
O1 C10 C11 115.8(6)
C9 C10 C11 122.5(6)
C12 C11 C10 116.4(6)
C12 C11 C22 121.0(7)
C10 C11 C22 122.6(6)
C11 C12 C13 123.2(7)
C11 C12 H12 118.4
C13 C12 H12 118.4
C14 C13 C12 118.3(6)
C14 C13 C26 121.6(6)
C12 C13 C26 120.1(7)
C13 C14 C9 120.7(6)
C13 C14 H14 119.7
C9 C14 H14 119.7
C16 C15 N2 112.4(6)
C16 C15 H15A 109.1
N2 C15 H15A 109.1
C16 C15 H15B 109.1
N2 C15 H15B 109.1
H15A C15 H15B 107.9
C21 C16 C17 118.6(7)
C21 C16 C15 120.1(7)
C17 C16 C15 121.3(7)
C18 C17 O2 120.5(7)
C18 C17 C16 121.7(6)
O2 C17 C16 117.7(7)
C17 C18 C19 117.6(6)
C17 C18 C30 121.6(6)
C19 C18 C30 120.7(7)
C20 C19 C18 121.5(7)
C20 C19 H19 119.3
C18 C19 H19 119.3
C21 C20 C19 118.5(6)
C21 C20 C34 120.5(7)
C19 C20 C34 121.0(8)
C20 C21 C16 122.1(7)
C20 C21 H21 118.9
C16 C21 H21 118.9
C25 C22 C11 113.3(6)
C25 C22 C23 108.1(7)
C11 C22 C23 109.2(6)
C25 C22 C24 106.8(6)
C11 C22 C24 110.0(6)
C23 C22 C24 109.4(6)
C22 C23 H23A 109.5
C22 C23 H23B 109.5
H23A C23 H23B 109.5
C22 C23 H23C 109.5
H23A C23 H23C 109.5
H23B C23 H23C 109.5
C22 C24 H24A 109.5
C22 C24 H24B 109.5
H24A C24 H24B 109.5
C22 C24 H24C 109.5
H24A C24 H24C 109.5
H24B C24 H24C 109.5
C22 C25 H25A 109.5
C22 C25 H25B 109.5
H25A C25 H25B 109.5
C22 C25 H25C 109.5
H25A C25 H25C 109.5
H25B C25 H25C 109.5
C28' C26 C29 130.9(14)
C28' C26 C27' 119.7(14)
C29 C26 C27' 54.0(12)
C28' C26 C29' 104.4(14)
C29 C26 C29' 52.3(12)
C27' C26 C29' 106.2(13)
C28' C26 C28 42.5(12)
C29 C26 C28 106.0(13)
C27' C26 C28 139.5(13)
C29' C26 C28 63.1(13)
C28' C26 C13 112.6(10)
C29 C26 C13 115.2(11)
C27' C26 C13 107.6(10)
C29' C26 C13 105.3(10)
C28 C26 C13 113.0(10)
C28' C26 C27 62.8(13)
C29 C26 C27 109.9(13)
C27' C26 C27 62.5(13)
C29' C26 C27 145.7(13)
C28 C26 C27 103.1(14)
C13 C26 C27 109.0(10)
C26 C27 H27A 109.5
C26 C27 H27B 109.5
H27A C27 H27B 109.5
C26 C27 H27C 109.5
H27A C27 H27C 109.5
H27B C27 H27C 109.5
C26 C27' H27D 109.5
C26 C27' H27E 109.5
H27D C27' H27E 109.5
C26 C27' H27F 109.5
H27D C27' H27F 109.5
H27E C27' H27F 109.5
C26 C28 H28A 109.5
C26 C28 H28B 109.5
H28A C28 H28B 109.5
C26 C28 H28C 109.5
H28A C28 H28C 109.5
H28B C28 H28C 109.5
C26 C28' H28D 109.5
C26 C28' H28E 109.5
H28D C28' H28E 109.5
C26 C28' H28F 109.5
H28D C28' H28F 109.5
H28E C28' H28F 109.5
C26 C29 H29A 109.5
C26 C29 H29B 109.5
H29A C29 H29B 109.5
C26 C29 H29C 109.5
H29A C29 H29C 109.5
H29B C29 H29C 109.5
C26 C29' H29D 109.5
C26 C29' H29E 109.5
H29D C29' H29E 109.5
C26 C29' H29F 109.5
H29D C29' H29F 109.5
H29E C29' H29F 109.5
C32 C30 C33 106.3(7)
C32 C30 C31 106.7(7)
C33 C30 C31 110.5(6)
C32 C30 C18 112.3(6)
C33 C30 C18 109.7(6)
C31 C30 C18 111.2(7)
C30 C31 H31A 109.5
C30 C31 H31B 109.5
H31A C31 H31B 109.5
C30 C31 H31C 109.5
H31A C31 H31C 109.5
H31B C31 H31C 109.5
C30 C32 H32A 109.5
C30 C32 H32B 109.5
H32A C32 H32B 109.5
C30 C32 H32C 109.5
H32A C32 H32C 109.5
H32B C32 H32C 109.5
C30 C33 H33A 109.5
C30 C33 H33B 109.5
H33A C33 H33B 109.5
C30 C33 H33C 109.5
H33A C33 H33C 109.5
H33B C33 H33C 109.5
C36 C34 C37 109.0(9)
C36 C34 C35 106.5(9)
C37 C34 C35 108.5(10)
C36 C34 C20 112.7(9)
C37 C34 C20 108.7(8)
C35 C34 C20 111.3(8)
C34 C35 H35A 109.5
C34 C35 H35B 109.5
H35A C35 H35B 109.5
C34 C35 H35C 109.5
H35A C35 H35C 109.5
H35B C35 H35C 109.5
C34 C36 H36A 109.5
C34 C36 H36B 109.5
H36A C36 H36B 109.5
C34 C36 H36C 109.5
H36A C36 H36C 109.5
H36B C36 H36C 109.5
C34 C37 H37A 109.5
C34 C37 H37B 109.5
H37A C37 H37B 109.5
C34 C37 H37C 109.5
H37A C37 H37C 109.5
H37B C37 H37C 109.5

loop_
_geom_bond_atom_site_label_1
_geom_bond_atom_site_label_2
_geom_bond_distance
Br1 Fe1 2.3226(15)
Br2 Fe1 2.3268(17)
Br3 Fe1 2.3281(14)
Br4 Fe1 2.3506(15)
O1 C10 1.367(9)
O1 H1 0.8300
O2 C17 1.389(8)
O2 H2 0.8300
N1 C1 1.336(9)
N1 C2 1.378(9)
N1 C8 1.482(8)
N2 C1 1.336(9)
N2 C3 1.384(10)
N2 C15 1.494(9)
C1 H1A 0.9400
C2 C3 1.402(9)
C2 C7 1.407(10)
C3 C4 1.408(10)
C4 C5 1.354(12)
C4 H4 0.9400
C5 C6 1.414(12)
C5 H5 0.9400
C6 C7 1.361(11)
C6 H6 0.9400
C7 H7 0.9400
C8 C9 1.469(10)
C8 H8A 0.9800
C8 H8B 0.9800
C9 C10 1.373(10)
C9 C14 1.439(10)
C10 C11 1.411(10)
C11 C12 1.402(9)
C11 C22 1.538(10)
C12 C13 1.411(10)
C12 H12 0.9400
C13 C14 1.372(10)
C13 C26 1.529(9)
C14 H14 0.9400
C15 C16 1.473(11)
C15 H15A 0.9800
C15 H15B 0.9800
C16 C21 1.388(10)
C16 C17 1.394(11)
C17 C18 1.382(11)
C18 C19 1.425(9)
C18 C30 1.548(10)
C19 C20 1.384(10)
C19 H19 0.9400
C20 C21 1.379(11)
C20 C34 1.547(11)
C21 H21 0.9400
C22 C25 1.525(11)
C22 C23 1.542(10)
C22 C24 1.562(10)
C23 H23A 0.9700
C23 H23B 0.9700
C23 H23C 0.9700
C24 H24A 0.9700
C24 H24B 0.9700
C24 H24C 0.9700
C25 H25A 0.9700
C25 H25B 0.9700
C25 H25C 0.9700
C26 C28' 1.472(16)
C26 C29 1.495(15)
C26 C27' 1.498(15)
C26 C29' 1.515(15)
C26 C28 1.518(15)
C26 C27 1.536(16)
C27 H27A 0.9700
C27 H27B 0.9700
C27 H27C 0.9700
C27' H27D 0.9700
C27' H27E 0.9700
C27' H27F 0.9700
C28 H28A 0.9700
C28 H28B 0.9700
C28 H28C 0.9700
C28' H28D 0.9700
C28' H28E 0.9700
C28' H28F 0.9700
C29 H29A 0.9700
C29 H29B 0.9700
C29 H29C 0.9700
C29' H29D 0.9700
C29' H29E 0.9700
C29' H29F 0.9700
C30 C32 1.517(12)
C30 C33 1.526(10)
C30 C31 1.545(10)
C31 H31A 0.9700
C31 H31B 0.9700
C31 H31C 0.9700
C32 H32A 0.9700
C32 H32B 0.9700
C32 H32C 0.9700
C33 H33A 0.9700
C33 H33B 0.9700
C33 H33C 0.9700
C34 C36 1.497(15)
C34 C37 1.506(14)
C34 C35 1.533(16)
C35 H35A 0.9700
C35 H35B 0.9700
C35 H35C 0.9700
C36 H36A 0.9700
C36 H36B 0.9700
C36 H36C 0.9700
C37 H37A 0.9700
C37 H37B 0.9700
C37 H37C 0.9700

loop_
_geom_hbond_atom_site_label_D
_geom_hbond_atom_site_label_H
_geom_hbond_atom_site_label_A
_geom_hbond_distance_DH
_geom_hbond_distance_HA
_geom_hbond_distance_DA
_geom_hbond_angle_DHA
_geom_hbond_site_symmetry_A
O1 H1 Br4 0.83 2.83 3.566(7) 149.6 .
O1 H1 Br3 0.83 2.93 3.400(7) 118.4 .
O2 H2 Br4 0.83 2.60 3.366(6) 154.8 1_445

loop_
_geom_torsion_atom_site_label_1
_geom_torsion_atom_site_label_2
_geom_torsion_atom_site_label_3
_geom_torsion_atom_site_label_4
_geom_torsion
C2 N1 C1 N2 -1.7(7)
C8 N1 C1 N2 -178.9(6)
C3 N2 C1 N1 1.1(8)
C15 N2 C1 N1 -179.7(6)
C1 N1 C2 C3 1.6(7)
C8 N1 C2 C3 178.8(6)
C1 N1 C2 C7 -176.2(7)
C8 N1 C2 C7 1.0(11)
C1 N2 C3 C2 -0.1(7)
C15 N2 C3 C2 -179.3(6)
C1 N2 C3 C4 179.9(7)
C15 N2 C3 C4 0.7(12)
N1 C2 C3 N2 -0.9(7)
C7 C2 C3 N2 177.2(6)
N1 C2 C3 C4 179.1(6)
C7 C2 C3 C4 -2.8(11)
N2 C3 C4 C5 -177.6(7)
C2 C3 C4 C5 2.5(10)
C3 C4 C5 C6 -0.8(11)
C4 C5 C6 C7 -0.6(13)
C5 C6 C7 C2 0.4(11)
N1 C2 C7 C6 178.9(7)
C3 C2 C7 C6 1.3(10)
C1 N1 C8 C9 -8.2(10)
C2 N1 C8 C9 175.0(6)
N1 C8 C9 C10 81.5(8)
N1 C8 C9 C14 -98.7(7)
C14 C9 C10 O1 178.8(6)
C8 C9 C10 O1 -1.4(10)
C14 C9 C10 C11 1.0(10)
C8 C9 C10 C11 -179.2(6)
O1 C10 C11 C12 179.7(6)
C9 C10 C11 C12 -2.3(9)
O1 C10 C11 C22 1.7(9)
C9 C10 C11 C22 179.6(6)
C10 C11 C12 C13 2.0(9)
C22 C11 C12 C13 -180.0(6)
C11 C12 C13 C14 -0.2(9)
C11 C12 C13 C26 179.2(6)
C12 C13 C14 C9 -1.3(9)
C26 C13 C14 C9 179.4(6)
C10 C9 C14 C13 0.9(9)
C8 C9 C14 C13 -178.9(6)
C1 N2 C15 C16 -22.0(10)
C3 N2 C15 C16 157.0(7)
N2 C15 C16 C21 -93.9(8)
N2 C15 C16 C17 84.2(8)
C21 C16 C17 C18 1.5(10)
C15 C16 C17 C18 -176.6(6)
C21 C16 C17 O2 177.1(6)
C15 C16 C17 O2 -1.0(9)
O2 C17 C18 C19 -176.7(6)
C16 C17 C18 C19 -1.2(9)
O2 C17 C18 C30 1.7(9)
C16 C17 C18 C30 177.2(6)
C17 C18 C19 C20 -0.2(9)
C30 C18 C19 C20 -178.6(6)
C18 C19 C20 C21 1.2(9)
C18 C19 C20 C34 -178.6(7)
C19 C20 C21 C16 -0.9(10)
C34 C20 C21 C16 178.9(7)
C17 C16 C21 C20 -0.4(10)
C15 C16 C21 C20 177.7(6)
C12 C11 C22 C25 6.8(9)
C10 C11 C22 C25 -175.3(6)
C12 C11 C22 C23 -113.7(7)
C10 C11 C22 C23 64.2(8)
C12 C11 C22 C24 126.3(7)
C10 C11 C22 C24 -55.8(8)
C14 C13 C26 C28' 168.7(11)
C12 C13 C26 C28' -10.6(13)
C14 C13 C26 C29 0.4(13)
C12 C13 C26 C29 -179.0(11)
C14 C13 C26 C27' -57.4(13)
C12 C13 C26 C27' 123.3(12)
C14 C13 C26 C29' 55.6(12)
C12 C13 C26 C29' -123.8(11)
C14 C13 C26 C28 122.4(12)
C12 C13 C26 C28 -57.0(13)
C14 C13 C26 C27 -123.6(11)
C12 C13 C26 C27 57.0(12)
C17 C18 C30 C32 -178.7(6)
C19 C18 C30 C32 -0.3(9)
C17 C18 C30 C33 -60.7(8)
C19 C18 C30 C33 117.7(7)
C17 C18 C30 C31 61.9(8)
C19 C18 C30 C31 -119.8(7)
C21 C20 C34 C36 28.7(12)
C19 C20 C34 C36 -151.5(8)
C21 C20 C34 C37 -92.3(10)
C19 C20 C34 C37 87.5(10)
C21 C20 C34 C35 148.4(8)
C19 C20 C34 C35 -31.9(11)
